data_2207711
loop_
_publ_author_name
'Zhu, Li-Na'
'Gao, Shan'
'Huo, Li-Hua'
'Zhao, Hui'

_publ_section_title
;
 Diethanol(2-hydroxy-2,2-diphenylacetato)pyridinecopper(II)
;
_journal_coeditor_code YA6268
_journal_issue 12
_journal_name_full 'Acta Crystallographica Section E'
_journal_page_first m2646
_journal_page_last m2648
_journal_paper_doi 10.1107/S1600536805037281
_journal_volume 61
_journal_year 2005
_chemical_formula_iupac '[Cu (C14 H11 O3)2 (C5 H5 N)2 (C2 H6 O)2]'
_chemical_formula_moiety 'C42 H44 Cu N2 O8'
_chemical_formula_sum 'C42 H44 Cu N2 O8'
_chemical_formula_weight 768.34
_chemical_name_systematic
;
Diethanol(2-hydroxy-2,2-diphenylacetato)pyridinecopper(II)
;
_space_group_IT_number 15
_symmetry_cell_setting monoclinic
_symmetry_space_group_name_Hall '-C 2yc'
_symmetry_space_group_name_H-M 'C 1 2/c 1'
_atom_sites_solution_hydrogens geom
_atom_sites_solution_primary direct
_atom_sites_solution_secondary difmap
_cell_angle_alpha 90.00
_cell_angle_beta 95.23(3)
_cell_angle_gamma 90.00
_cell_formula_units_Z 4
_cell_length_a 9.7231(19)
_cell_length_b 15.992(2)
_cell_length_c 25.143(3)
_cell_measurement_reflns_used 17527
_cell_measurement_temperature 295(2)
_cell_measurement_theta_max 27.5
_cell_measurement_theta_min 3.0
_cell_volume 3893.3(10)
_computing_cell_refinement RAPID-AUTO
_computing_data_collection 'RAPID-AUTO (Rigaku, 1998)'
_computing_data_reduction 'CrystalStructure (Rigaku/MSC, 2002)'
_computing_molecular_graphics 'ORTEPII (Johnson, 1976)'
_computing_publication_material SHELXL97
_computing_structure_refinement 'SHELXL97 (Sheldrick, 1997)'
_computing_structure_solution 'SHELXS97 (Sheldrick, 1997)'
_diffrn_ambient_temperature 295(2)
_diffrn_detector_area_resol_mean 10
_diffrn_measured_fraction_theta_full 0.995
_diffrn_measured_fraction_theta_max 0.995
_diffrn_measurement_device_type 'Rigaku R-AXIS RAPID'
_diffrn_measurement_method \w
_diffrn_radiation_monochromator graphite
_diffrn_radiation_source 'fine-focus sealed tube'
_diffrn_radiation_type MoK\a
_diffrn_radiation_wavelength 0.71073
_diffrn_reflns_av_R_equivalents 0.018
_diffrn_reflns_av_sigmaI/netI 0.015
_diffrn_reflns_limit_h_max 12
_diffrn_reflns_limit_h_min -12
_diffrn_reflns_limit_k_max 19
_diffrn_reflns_limit_k_min -20
_diffrn_reflns_limit_l_max 32
_diffrn_reflns_limit_l_min -32
_diffrn_reflns_number 18339
_diffrn_reflns_theta_full 27.5
_diffrn_reflns_theta_max 27.5
_diffrn_reflns_theta_min 3.0
_diffrn_standards_decay_% 0
_diffrn_standards_interval_count 0
_diffrn_standards_interval_time 0
_diffrn_standards_number 0
_exptl_absorpt_coefficient_mu 0.61
_exptl_absorpt_correction_T_max 0.892
_exptl_absorpt_correction_T_min 0.804
_exptl_absorpt_correction_type multi-scan
_exptl_absorpt_process_details '(ABSCOR; Higashi, 1995)'
_exptl_crystal_colour blue
_exptl_crystal_density_diffrn 1.311
_exptl_crystal_density_method 'not measured'
_exptl_crystal_description prism
_exptl_crystal_F_000 1612
_exptl_crystal_size_max 0.37
_exptl_crystal_size_mid 0.25
_exptl_crystal_size_min 0.19
_refine_diff_density_max 0.43
_refine_diff_density_min -0.27
_refine_ls_extinction_method none
_refine_ls_goodness_of_fit_ref 1.06
_refine_ls_hydrogen_treatment constr
_refine_ls_matrix_type full
_refine_ls_number_parameters 245
_refine_ls_number_reflns 4450
_refine_ls_number_restraints 0
_refine_ls_restrained_S_all 1.06
_refine_ls_R_factor_all 0.044
_refine_ls_R_factor_gt 0.037
_refine_ls_shift/su_max 0.002
_refine_ls_shift/su_mean 0.000
_refine_ls_structure_factor_coef Fsqd
_refine_ls_weighting_details 'calc w=1/[\s^2^(Fo^2^)+(0.0732P)^2^+1.3059P] where P=(Fo^2^+2Fc^2^)/3'
_refine_ls_weighting_scheme calc
_refine_ls_wR_factor_gt 0.111
_refine_ls_wR_factor_ref 0.115
_reflns_number_gt 3728
_reflns_number_total 4450
_reflns_threshold_expression I>2\s(I)
_cod_data_source_file ya6268.cif
_cod_data_source_block I
_cod_original_sg_symbol_H-M 'C 2/c'
_cod_database_code 2207711
_cod_database_fobs_code 2207711

loop_
_symmetry_equiv_pos_as_xyz
'x, y, z'
'-x, y, -z+1/2'
'x+1/2, y+1/2, z'
'-x+1/2, y+1/2, -z+1/2'
'-x, -y, -z'
'x, -y, z-1/2'
'-x+1/2, -y+1/2, -z'
'x+1/2, -y+1/2, z-1/2'

loop_
_atom_site_label
_atom_site_fract_x
_atom_site_fract_y
_atom_site_fract_z
_atom_site_U_iso_or_equiv
_atom_site_adp_type
_atom_site_calc_flag
_atom_site_refinement_flags
_atom_site_occupancy
_atom_site_type_symbol
Cu1 0.5000 0.516221(17) 0.7500 0.03607(11) Uani d S 1 Cu
O1 0.34374(12) 0.51509(8) 0.69366(5) 0.0385(3) Uani d . 1 O
O2 0.16131(14) 0.51573(9) 0.74154(5) 0.0489(3) Uani d . 1 O
O3 -0.02049(12) 0.52096(9) 0.66105(5) 0.0450(3) Uani d . 1 O
O4 0.64179(17) 0.52433(12) 0.67319(7) 0.0692(5) Uani d . 1 O
N1 0.5000 0.64216(13) 0.7500 0.0395(4) Uani d S 1 N
N2 0.5000 0.39003(13) 0.7500 0.0387(4) Uani d S 1 N
C1 0.21630(16) 0.51587(9) 0.69898(6) 0.0323(3) Uani d . 1 C
C2 0.11756(16) 0.51878(10) 0.64665(6) 0.0337(3) Uani d . 1 C
C3 0.14966(17) 0.59924(11) 0.61721(6) 0.0384(3) Uani d . 1 C
C4 0.2660(2) 0.60460(14) 0.58941(8) 0.0521(5) Uani d . 1 C
C5 0.3005(3) 0.68005(17) 0.56648(9) 0.0679(6) Uani d . 1 C
C6 0.2196(3) 0.74924(15) 0.57046(9) 0.0707(7) Uani d . 1 C
C7 0.1019(3) 0.74358(15) 0.59621(10) 0.0702(7) Uani d . 1 C
C8 0.0666(2) 0.66875(13) 0.61954(8) 0.0518(4) Uani d . 1 C
C9 0.12951(17) 0.44212(11) 0.61060(6) 0.0373(3) Uani d . 1 C
C10 0.0385(2) 0.43764(15) 0.56502(8) 0.0591(5) Uani d . 1 C
C11 0.0371(3) 0.36954(17) 0.53122(9) 0.0700(6) Uani d . 1 C
C12 0.1270(3) 0.30442(16) 0.54253(10) 0.0675(6) Uani d . 1 C
C13 0.2158(3) 0.30740(16) 0.58772(12) 0.0761(7) Uani d . 1 C
C14 0.2183(2) 0.37671(14) 0.62167(9) 0.0596(5) Uani d . 1 C
C15 0.4830(2) 0.68522(13) 0.70417(8) 0.0507(4) Uani d . 1 C
C16 0.4820(2) 0.77176(14) 0.70297(11) 0.0650(6) Uani d . 1 C
C17 0.5000 0.81496(19) 0.7500 0.0693(10) Uani d S 1 C
C18 0.61338(19) 0.34676(12) 0.74107(8) 0.0466(4) Uani d . 1 C
C19 0.6167(2) 0.26032(13) 0.74116(9) 0.0557(5) Uani d . 1 C
C20 0.5000 0.21722(17) 0.7500 0.0555(7) Uani d S 1 C
C21 0.6396(3) 0.4853(2) 0.62297(14) 0.0893(9) Uani d . 1 C
C22 0.6649(5) 0.5412(4) 0.57974(16) 0.1377(18) Uani d . 1 C
H4 0.3211 0.5577 0.5861 0.063 Uiso calc R 1 H
H5 0.3793 0.6834 0.5483 0.082 Uiso calc R 1 H
H6 0.2444 0.7998 0.5558 0.085 Uiso calc R 1 H
H7 0.0451 0.7901 0.5981 0.084 Uiso calc R 1 H
H8 -0.0137 0.6655 0.6369 0.062 Uiso calc R 1 H
H10 -0.0229 0.4814 0.5570 0.071 Uiso calc R 1 H
H11 -0.0248 0.3678 0.5008 0.084 Uiso calc R 1 H
H12 0.1274 0.2588 0.5196 0.081 Uiso calc R 1 H
H13 0.2754 0.2628 0.5960 0.091 Uiso calc R 1 H
H14 0.2808 0.3784 0.6520 0.071 Uiso calc R 1 H
H15 0.4715 0.6560 0.6721 0.061 Uiso calc R 1 H
H16 0.4693 0.8001 0.6706 0.078 Uiso calc R 1 H
H17 0.5000 0.8731 0.7500 0.083 Uiso calc SR 1 H
H18 0.6929 0.3759 0.7346 0.056 Uiso calc R 1 H
H19 0.6975 0.2320 0.7353 0.067 Uiso calc R 1 H
H20 0.5000 0.1591 0.7500 0.067 Uiso calc SR 1 H
H21A 0.5502 0.4591 0.6149 0.107 Uiso calc R 1 H
H21B 0.7088 0.4415 0.6250 0.107 Uiso calc R 1 H
H22A 0.5982 0.5856 0.5779 0.107 Uiso calc R 1 H
H22B 0.6571 0.5108 0.5467 0.107 Uiso calc R 1 H
H22C 0.7561 0.5642 0.5859 0.107 Uiso calc R 1 H
H23 -0.0201 0.5169 0.6936 0.068 Uiso calc R 1 H
H24 0.7212 0.5253 0.6873 0.104 Uiso calc R 1 H

loop_
_atom_site_aniso_label
_atom_site_aniso_U_11
_atom_site_aniso_U_22
_atom_site_aniso_U_33
_atom_site_aniso_U_12
_atom_site_aniso_U_13
_atom_site_aniso_U_23
Cu1 0.03116(16) 0.03302(17) 0.04138(18) 0.000 -0.01106(11) 0.000
O1 0.0291(5) 0.0474(7) 0.0372(6) -0.0022(5) -0.0068(5) 0.0037(5)
O2 0.0437(7) 0.0720(9) 0.0305(6) 0.0047(6) 0.0002(5) 0.0027(6)
O3 0.0280(6) 0.0681(9) 0.0383(6) 0.0013(5) -0.0006(5) 0.0003(6)
O4 0.0464(8) 0.0944(13) 0.0651(10) 0.0024(8) -0.0032(7) -0.0054(9)
N1 0.0348(9) 0.0372(10) 0.0452(11) 0.000 -0.0026(8) 0.000
N2 0.0390(10) 0.0361(10) 0.0387(10) 0.000 -0.0096(8) 0.000
C1 0.0331(7) 0.0312(7) 0.0310(7) 0.0003(6) -0.0047(6) 0.0022(6)
C2 0.0268(7) 0.0427(9) 0.0307(7) -0.0008(6) -0.0030(6) 0.0017(6)
C3 0.0403(8) 0.0441(9) 0.0288(7) -0.0008(7) -0.0077(6) 0.0030(6)
C4 0.0457(10) 0.0609(12) 0.0491(10) -0.0004(9) 0.0009(8) 0.0165(9)
C5 0.0662(14) 0.0823(17) 0.0545(12) -0.0184(13) 0.0014(10) 0.0250(11)
C6 0.1025(19) 0.0526(13) 0.0536(12) -0.0180(13) -0.0100(12) 0.0158(10)
C7 0.106(2) 0.0424(11) 0.0600(13) 0.0075(12) -0.0062(13) 0.0024(10)
C8 0.0644(12) 0.0476(10) 0.0423(9) 0.0079(9) -0.0014(8) -0.0002(8)
C9 0.0348(8) 0.0437(9) 0.0331(7) -0.0063(7) 0.0007(6) -0.0002(7)
C10 0.0650(13) 0.0595(13) 0.0486(11) 0.0022(10) -0.0171(9) -0.0069(9)
C11 0.0801(16) 0.0754(16) 0.0506(12) -0.0105(13) -0.0144(11) -0.0178(11)
C12 0.0689(14) 0.0662(14) 0.0682(14) -0.0135(12) 0.0108(11) -0.0306(12)
C13 0.0705(15) 0.0602(14) 0.0947(19) 0.0150(12) -0.0078(13) -0.0250(13)
C14 0.0555(11) 0.0567(12) 0.0628(12) 0.0097(10) -0.0146(9) -0.0150(10)
C15 0.0492(10) 0.0475(10) 0.0547(11) -0.0018(8) 0.0003(8) 0.0074(8)
C16 0.0578(12) 0.0478(12) 0.0891(17) -0.0002(10) 0.0053(12) 0.0230(11)
C17 0.0499(16) 0.0365(14) 0.121(3) 0.000 0.0078(18) 0.000
C18 0.0428(9) 0.0427(10) 0.0533(10) -0.0012(7) -0.0010(8) -0.0056(8)
C19 0.0600(12) 0.0438(10) 0.0634(12) 0.0086(9) 0.0063(10) -0.0099(9)
C20 0.0749(19) 0.0341(13) 0.0576(16) 0.000 0.0064(14) 0.000
C21 0.0719(18) 0.100(2) 0.095(2) 0.0032(16) 0.0023(16) -0.0199(18)
C22 0.096(3) 0.232(6) 0.086(2) 0.037(3) 0.012(2) 0.025(3)

loop_
_atom_type_symbol
_atom_type_description
_atom_type_scat_dispersion_real
_atom_type_scat_dispersion_imag
_atom_type_scat_source
C C 0.0033 0.0016 'International Tables Vol C Tables 4.2.6.8 and 6.1.1.4'
H H 0.0000 0.0000 'International Tables Vol C Tables 4.2.6.8 and 6.1.1.4'
N N 0.0061 0.0033 'International Tables Vol C Tables 4.2.6.8 and 6.1.1.4'
O O 0.0106 0.0060 'International Tables Vol C Tables 4.2.6.8 and 6.1.1.4'
Cu Cu 0.3201 1.2651 'International Tables Vol C Tables 4.2.6.8 and 6.1.1.4'

loop_
_geom_angle_atom_site_label_1
_geom_angle_atom_site_label_2
_geom_angle_atom_site_label_3
_geom_angle_site_symmetry_1
_geom_angle_site_symmetry_3
_geom_angle
_geom_angle_publ_flag
O1 Cu1 O1 . 2_656 178.95(7) yes
O1 Cu1 N1 . . 90.52(4) yes
O1 Cu1 N2 . . 89.48(4) ?
O4 Cu1 O1 . . 83.57(6) yes
O4 Cu1 N1 . . 87.05(7) yes
O4 Cu1 N2 . . 93.05(7) yes
O4 Cu1 O1 . 2_656 96.55(7) yes
O4 Cu1 O4 2_656 . 174.00(7) yes
N1 Cu1 N2 . . 180.0000(10) yes
O1 Cu1 N1 2_656 . 90.52(4) no
O1 Cu1 N2 2_656 . 89.48(4) no
O4 Cu1 O1 2_656 . 96.49(6) no
O4 Cu1 N1 2_656 . 87.00(5) no
O4 Cu1 N2 2_656 . 93.00(5) no
O4 Cu1 O1 2_656 2_656 83.57(6) no
O1 C1 C2 . . 116.60(13) no
O2 C1 O1 . . 126.74(15) no
O2 C1 C2 . . 116.65(14) no
O3 C2 C3 . . 109.95(13) no
O3 C2 C9 . . 107.09(13) no
O3 C2 C1 . . 108.01(13) no
O4 C21 H21B . . 108.7 no
O4 C21 H21A . . 108.7 no
N1 C15 C16 . . 122.2(2) no
N1 C15 H15 . . 118.9 no
N2 C18 C19 . . 122.44(19) no
N2 C18 H18 . . 118.8 no
C1 O1 Cu1 . . 128.50(11) no
C2 O3 H23 . . 109.5 no
C3 C2 C9 . . 110.85(13) no
C3 C2 C1 . . 107.25(12) no
C3 C4 C5 . . 120.1(2) no
C3 C4 H4 . . 120.0 no
C3 C8 C7 . . 120.6(2) no
C3 C8 H8 . . 119.7 no
C4 C3 C2 . . 120.52(16) no
C4 C5 H5 . . 119.7 no
C5 C4 H4 . . 120.0 no
C5 C6 C7 . . 119.5(2) no
C5 C6 H6 . . 120.2 no
C6 C5 C4 . . 120.7(2) no
C6 C5 H5 . . 119.7 no
C6 C7 C8 . . 120.4(2) no
C6 C7 H7 . . 119.8 no
C7 C6 H6 . . 120.2 no
C7 C8 H8 . . 119.7 no
C8 C3 C4 . . 118.69(18) no
C8 C3 C2 . . 120.74(16) no
C8 C7 H7 . . 119.8 no
C9 C2 C1 . . 113.64(13) no
C9 C10 H10 . . 119.3 no
C9 C14 C13 . . 120.4(2) no
C9 C14 H14 . . 119.8 no
C10 C9 C2 . . 116.93(16) no
C10 C11 H11 . . 120.0 no
C11 C10 C9 . . 121.3(2) no
C11 C10 H10 . . 119.3 no
C11 C12 H12 . . 120.4 no
C12 C13 C14 . . 120.7(2) no
C12 C13 H13 . . 119.6 no
C12 C11 C10 . . 120.0(2) no
C12 C11 H11 . . 120.0 no
C13 C12 C11 . . 119.3(2) no
C13 C12 H12 . . 120.4 no
C13 C14 H14 . . 119.8 no
C14 C9 C10 . . 118.20(18) no
C14 C9 C2 . . 124.78(16) no
C14 C13 H13 . . 119.6 no
C15 N1 C15 2_656 . 118.1(2) no
C15 N1 Cu1 2_656 . 120.93(12) no
C15 N1 Cu1 . . 120.93(12) no
C15 C16 H16 . . 120.5 no
C16 C17 C16 . 2_656 119.3(3) no
C16 C17 H17 . . 120.4 no
C16 C17 H17 2_656 . 120.4 no
C16 C15 H15 . . 118.9 no
C17 C16 C15 . . 119.1(2) no
C17 C16 H16 . . 120.5 no
C18 N2 C18 . 2_656 117.7(2) no
C18 N2 Cu1 . . 121.15(11) no
C18 N2 Cu1 2_656 . 121.15(11) no
C18 C19 H19 . . 120.5 no
C19 C20 C19 2_656 . 119.2(3) no
C19 C20 H20 2_656 . 120.4 no
C19 C20 H20 . . 120.4 no
C19 C18 H18 . . 118.8 no
C20 C19 C18 . . 119.1(2) no
C20 C19 H19 . . 120.5 no
C21 O4 H24 . . 109.5 no
C21 C22 H22A . . 109.5 no
C21 C22 H22B . . 109.5 no
C21 C22 H22C . . 109.5 no
C22 C21 H21A . . 108.7 no
C22 C21 H21B . . 108.7 no
H21A C21 H21B . . 107.6 no
H22A C22 H22B . . 109.5 no
H22A C22 H22C . . 109.5 no
H22B C22 H22C . . 109.5 no

loop_
_geom_bond_atom_site_label_1
_geom_bond_atom_site_label_2
_geom_bond_site_symmetry_2
_geom_bond_distance
_geom_bond_publ_flag
Cu1 O1 . 1.9807(13) yes
Cu1 O1 2_656 1.9807(13) ?
Cu1 O4 . 2.476(2) yes
Cu1 O4 2_656 2.476(2) ?
Cu1 N1 . 2.014(2) yes
Cu1 N2 . 2.018(2) yes
O1 C1 . 1.258(2) yes
O2 C1 . 1.239(2) yes
O3 C2 . 1.4221(19) yes
O3 H23 . 0.8200 no
O4 C21 . 1.407(4) no
O4 H24 . 0.8200 no
N1 C15 2_656 1.340(2) no
N1 C15 . 1.340(2) no
N2 C18 . 1.338(2) no
N2 C18 2_656 1.338(2) no
C1 C2 . 1.557(2) no
C2 C3 . 1.531(2) no
C2 C9 . 1.535(2) no
C3 C8 . 1.378(3) no
C3 C4 . 1.385(3) no
C4 C5 . 1.392(3) no
C4 H4 . 0.9300 no
C5 C6 . 1.366(4) no
C5 H5 . 0.9300 no
C6 C7 . 1.369(4) no
C6 H6 . 0.9300 no
C7 C8 . 1.389(3) no
C7 H7 . 0.9300 no
C8 H8 . 0.9300 no
C9 C14 . 1.369(3) no
C9 C10 . 1.384(3) no
C10 C11 . 1.381(3) no
C10 H10 . 0.9300 no
C11 C12 . 1.373(4) no
C11 H11 . 0.9300 no
C12 C13 . 1.364(4) no
C12 H12 . 0.9300 no
C13 C14 . 1.398(3) no
C13 H13 . 0.9300 no
C14 H14 . 0.9300 no
C15 C16 . 1.384(3) no
C15 H15 . 0.9300 no
C16 C17 . 1.367(3) no
C16 H16 . 0.9300 no
C17 C16 2_656 1.367(3) no
C17 H17 . 0.9300 no
C18 C19 . 1.383(3) no
C18 H18 . 0.9300 no
C19 C20 . 1.363(3) no
C19 H19 . 0.9300 no
C20 C19 2_656 1.363(3) no
C20 H20 . 0.9300 no
C21 C22 . 1.446(5) no
C21 H21A . 0.9700 no
C21 H21B . 0.9700 no
C22 H22A . 0.9600 no
C22 H22B . 0.9600 no
C22 H22C . 0.9600 no

loop_
_geom_hbond_atom_site_label_D
_geom_hbond_atom_site_label_H
_geom_hbond_atom_site_label_A
_geom_hbond_site_symmetry_A
_geom_hbond_distance_DH
_geom_hbond_distance_HA
_geom_hbond_distance_DA
_geom_hbond_angle_DHA
_geom_hbond_publ_flag
O3 H23 O2 . 0.82 2.04 2.564(2) 121 yes
O3 H23 O2 2_556 0.82 2.23 2.914(2) 142 yes
O4 H24 O2 2_656 0.82 2.04 2.745(2) 144 yes

loop_
_geom_torsion_atom_site_label_1
_geom_torsion_atom_site_label_2
_geom_torsion_atom_site_label_3
_geom_torsion_atom_site_label_4
_geom_torsion_site_symmetry_1
_geom_torsion_site_symmetry_4
_geom_torsion
_geom_torsion_publ_flag
Cu1 O1 C1 O2 . . -1.7(3) no
Cu1 O1 C1 C2 . . 177.25(10) no
Cu1 N1 C15 C16 . . 179.74(15) no
Cu1 N2 C18 C19 . . 179.59(15) no
O1 Cu1 N1 C15 . 2_656 138.41(10) no
O1 Cu1 N1 C15 2_656 2_656 -41.59(10) no
O1 Cu1 N1 C15 . . -41.59(10) no
O1 Cu1 N1 C15 2_656 . 138.41(10) no
O1 Cu1 N2 C18 . . 123.33(10) no
O1 Cu1 N2 C18 2_656 . -56.67(10) no
O1 Cu1 N2 C18 . 2_656 -56.67(10) no
O1 Cu1 N2 C18 2_656 2_656 123.33(10) no
O1 C1 C2 O3 . . -178.86(14) no
O1 C1 C2 C3 . . -60.39(18) no
O1 C1 C2 C9 . . 62.48(18) no
O2 C1 C2 O3 . . 0.2(2) no
O2 C1 C2 C3 . . 118.65(16) no
O2 C1 C2 C9 . . -118.48(16) no
O3 C2 C3 C8 . . 16.3(2) no
O3 C2 C9 C10 . . 56.7(2) no
O3 C2 C3 C4 . . -166.24(16) no
O3 C2 C9 C14 . . -119.96(19) no
N1 Cu1 O1 C1 . . -88.85(13) no
N1 C15 C16 C17 . . 0.5(3) no
N2 Cu1 O1 C1 . . 91.15(13) no
N2 C18 C19 C20 . . 0.8(3) no
C1 C2 C3 C8 . . -100.88(18) no
C1 C2 C3 C4 . . 76.55(19) no
C1 C2 C9 C14 . . -0.8(2) no
C1 C2 C9 C10 . . 175.87(16) no
C2 C3 C4 C5 . . -174.71(18) no
C2 C3 C8 C7 . . 175.04(18) no
C2 C9 C10 C11 . . -177.2(2) no
C2 C9 C14 C13 . . 176.3(2) no
C3 C4 C5 C6 . . -0.8(3) no
C3 C2 C9 C14 . . 120.1(2) no
C3 C2 C9 C10 . . -63.3(2) no
C4 C5 C6 C7 . . -1.5(4) no
C4 C3 C8 C7 . . -2.4(3) no
C5 C6 C7 C8 . . 1.9(4) no
C6 C7 C8 C3 . . 0.1(4) no
C8 C3 C4 C5 . . 2.8(3) no
C9 C2 C3 C4 . . -48.0(2) no
C9 C2 C3 C8 . . 134.54(17) no
C9 C10 C11 C12 . . 0.1(4) no
C10 C11 C12 C13 . . 0.9(4) no
C10 C9 C14 C13 . . -0.3(3) no
C11 C12 C13 C14 . . -1.6(4) no
C12 C13 C14 C9 . . 1.3(4) no
C14 C9 C10 C11 . . -0.4(3) no
C15 N1 C15 C16 2_656 . -0.26(15) no
C15 C16 C17 C16 . 2_656 -0.25(14) no
C18 N2 C18 C19 2_656 . -0.41(15) no
C18 C19 C20 C19 . 2_656 -0.4(3) no
